data_4064332
loop_
_publ_author_name
'Selent, Detlef'
'Franke, Robert'
'Kubis, Christoph'
'Spannenberg, Anke'
'Baumann, Wolfgang'
'Kreidler, Burkard'
'B\"orner, Armin'

_publ_section_title
;
 A New Diphosphite Promoting Highly Regioselective Rhodium-Catalyzed
 Hydroformylation
;
_journal_issue 17
_journal_name_full Organometallics
_journal_page_first 4509
_journal_paper_doi 10.1021/om2000508
_journal_volume 30
_journal_year 2011
_chemical_formula_sum 'C77 H73 O8 P2 Rh'
_chemical_formula_weight 1291.20
_chemical_name_systematic
; 
 ? 
;
_space_group_IT_number 15
_symmetry_cell_setting monoclinic
_symmetry_space_group_name_Hall '-C 2yc'
_symmetry_space_group_name_H-M 'C 1 2/c 1'
_atom_sites_solution_hydrogens geom
_atom_sites_solution_primary direct
_atom_sites_solution_secondary difmap
_audit_creation_method SHELXL-97
_cell_angle_alpha 90.00
_cell_angle_beta 116.7610(13)
_cell_angle_gamma 90.00
_cell_formula_units_Z 8
_cell_length_a 22.4767(4)
_cell_length_b 30.9663(6)
_cell_length_c 23.2452(5)
_cell_measurement_reflns_used 16009
_cell_measurement_temperature 200(2)
_cell_measurement_theta_max 27.24
_cell_measurement_theta_min 1.61
_cell_volume 14446.2(5)
_computing_cell_refinement X-AREA
_computing_data_collection 'X-AREA (Stoe & Cie, 2005)'
_computing_data_reduction X-AREA
_computing_structure_refinement 'SHELXL-97 (Sheldrick, 2008)'
_computing_structure_solution 'SHELXS-97 (Sheldrick, 2008)'
_diffrn_ambient_temperature 200(2)
_diffrn_measured_fraction_theta_full 1.000
_diffrn_measured_fraction_theta_max 1.000
_diffrn_measurement_device_type 'STOE IPDS II'
_diffrn_measurement_method \w
_diffrn_radiation_monochromator graphite
_diffrn_radiation_source 'fine-focus sealed tube'
_diffrn_radiation_type MoK\a
_diffrn_radiation_wavelength 0.71073
_diffrn_reflns_av_R_equivalents 0.0619
_diffrn_reflns_av_sigmaI/netI 0.0591
_diffrn_reflns_limit_h_max 27
_diffrn_reflns_limit_h_min -27
_diffrn_reflns_limit_k_max 37
_diffrn_reflns_limit_k_min -37
_diffrn_reflns_limit_l_max 28
_diffrn_reflns_limit_l_min -28
_diffrn_reflns_number 98029
_diffrn_reflns_theta_full 25.50
_diffrn_reflns_theta_max 25.50
_diffrn_reflns_theta_min 1.64
_exptl_absorpt_coefficient_mu 0.332
_exptl_absorpt_correction_T_max 0.8101
_exptl_absorpt_correction_T_min 0.6292
_exptl_absorpt_correction_type numerical
_exptl_absorpt_process_details 'X-SHAPE and X-RED32 (Stoe & Cie, 2005)'
_exptl_crystal_colour yellow
_exptl_crystal_density_diffrn 1.187
_exptl_crystal_density_method 'not measured'
_exptl_crystal_description prism
_exptl_crystal_F_000 5392
_exptl_crystal_size_max 0.60
_exptl_crystal_size_mid 0.35
_exptl_crystal_size_min 0.15
_platon_squeeze_details
;
 The contribution of disordered solvent was taken into account using PLATON/SQUEEZE.
;
_refine_diff_density_max 0.364
_refine_diff_density_min -0.393
_refine_diff_density_rms 0.041
_refine_ls_extinction_method none
_refine_ls_goodness_of_fit_ref 0.804
_refine_ls_hydrogen_treatment constr
_refine_ls_matrix_type full
_refine_ls_number_parameters 767
_refine_ls_number_reflns 13446
_refine_ls_number_restraints 36
_refine_ls_restrained_S_all 0.806
_refine_ls_R_factor_all 0.0559
_refine_ls_R_factor_gt 0.0303
_refine_ls_shift/su_max 0.002
_refine_ls_shift/su_mean 0.000
_refine_ls_structure_factor_coef Fsqd
_refine_ls_weighting_details 'calc w=1/[\s^2^(Fo^2^)+(0.0341P)^2^+0.0000P] where P=(Fo^2^+2Fc^2^)/3'
_refine_ls_weighting_scheme calc
_refine_ls_wR_factor_gt 0.0624
_refine_ls_wR_factor_ref 0.0657
_reflns_number_gt 8956
_reflns_number_total 13446
_reflns_threshold_expression >2sigma(I)
_cod_data_source_file om2000508_si_001.cif
_cod_data_source_block Allyl_Rh_complex
_cod_original_sg_symbol_H-M C2/c
_cod_database_code 4064332

loop_
_symmetry_equiv_pos_as_xyz
'x, y, z'
'-x, y, -z+1/2'
'x+1/2, y+1/2, z'
'-x+1/2, y+1/2, -z+1/2'
'-x, -y, -z'
'x, -y, z-1/2'
'-x+1/2, -y+1/2, -z'
'x+1/2, -y+1/2, z-1/2'

loop_
_atom_site_label
_atom_site_type_symbol
_atom_site_fract_x
_atom_site_fract_y
_atom_site_fract_z
_atom_site_U_iso_or_equiv
_atom_site_adp_type
_atom_site_occupancy
_atom_site_symmetry_multiplicity
_atom_site_calc_flag
_atom_site_refinement_flags
_atom_site_disorder_assembly
_atom_site_disorder_group
C2A C 0.5802(2) 0.03969(7) 0.4686(2) 0.0592(8) Uani 0.543(4) 1 d PDU A 1
H2AA H 0.5798 0.0374 0.4255 0.071 Uiso 0.543(4) 1 calc PR A 1
C2B C 0.5655(2) 0.04258(8) 0.5226(3) 0.0571(9) Uani 0.457(4) 1 d PDU A 2
H2BA H 0.5443 0.0442 0.5523 0.069 Uiso 0.457(4) 1 calc PR A 2
C1 C 0.58705(12) 0.00282(8) 0.50766(13) 0.0565(6) Uani 1 1 d DU . .
H1A H 0.5954 -0.0251 0.4918 0.068 Uiso 0.543(4) 1 calc PR A 1
H1B H 0.5554 0.0005 0.5264 0.068 Uiso 0.543(4) 1 calc PR A 1
H1C H 0.5738 -0.0028 0.4616 0.068 Uiso 0.457(4) 1 d PR A 2
H1D H 0.5840 -0.0230 0.5314 0.068 Uiso 0.457(4) 1 d PR A 2
C3 C 0.58263(13) 0.08026(9) 0.49831(14) 0.0633(7) Uani 1 1 d DU . .
H3A H 0.5506 0.0845 0.5163 0.076 Uiso 0.543(4) 1 calc PR A 1
H3B H 0.5880 0.1061 0.4760 0.076 Uiso 0.543(4) 1 calc PR A 1
H3C H 0.5766 0.1082 0.5156 0.076 Uiso 0.457(4) 1 d PR A 2
H3D H 0.5691 0.0809 0.4515 0.076 Uiso 0.457(4) 1 d PR A 2
C4 C 0.77465(11) -0.06921(6) 0.53749(9) 0.0300(5) Uani 1 1 d . . .
C5 C 0.72016(11) -0.06811(7) 0.46709(10) 0.0341(5) Uani 1 1 d . . .
C6 C 0.70782(12) -0.10419(8) 0.42793(11) 0.0435(6) Uani 1 1 d . . .
H6A H 0.7322 -0.1300 0.4453 0.052 Uiso 1 1 calc R . .
C7 C 0.66054(13) -0.10323(10) 0.36402(12) 0.0542(7) Uani 1 1 d . . .
H7A H 0.6524 -0.1283 0.3380 0.065 Uiso 1 1 calc R . .
C8 C 0.62537(14) -0.06603(11) 0.33819(12) 0.0595(8) Uani 1 1 d . . .
H8A H 0.5927 -0.0653 0.2944 0.071 Uiso 1 1 calc R . .
C9 C 0.63763(13) -0.03016(9) 0.37577(12) 0.0552(7) Uani 1 1 d . . .
H9A H 0.6132 -0.0044 0.3579 0.066 Uiso 1 1 calc R . .
C10 C 0.68542(12) -0.03067(8) 0.43995(10) 0.0417(6) Uani 1 1 d . . .
H10A H 0.6942 -0.0052 0.4652 0.050 Uiso 1 1 calc R . .
C11 C 0.83797(11) -0.08556(7) 0.53544(9) 0.0313(5) Uani 1 1 d . . .
C12 C 0.86449(12) -0.12655(7) 0.55337(11) 0.0414(6) Uani 1 1 d . . .
H12A H 0.8462 -0.1457 0.5732 0.050 Uiso 1 1 calc R . .
C13 C 0.91745(13) -0.13987(9) 0.54261(12) 0.0514(7) Uani 1 1 d . . .
H13A H 0.9353 -0.1680 0.5555 0.062 Uiso 1 1 calc R . .
C14 C 0.94448(12) -0.11298(9) 0.51362(11) 0.0485(6) Uani 1 1 d . . .
H14A H 0.9802 -0.1226 0.5056 0.058 Uiso 1 1 calc R . .
C15 C 0.91925(12) -0.07217(8) 0.49639(10) 0.0422(6) Uani 1 1 d . . .
H15A H 0.9382 -0.0532 0.4770 0.051 Uiso 1 1 calc R . .
C16 C 0.86649(11) -0.05843(7) 0.50696(10) 0.0359(5) Uani 1 1 d . . .
H16A H 0.8494 -0.0301 0.4946 0.043 Uiso 1 1 calc R . .
C17 C 0.74943(11) -0.09230(7) 0.58429(10) 0.0308(5) Uani 1 1 d . . .
C18 C 0.69773(7) -0.12806(4) 0.55087(7) 0.0360(5) Uani 1 1 d G . .
C19 C 0.71854(7) -0.16978(5) 0.54716(8) 0.0518(7) Uani 1 1 d G . .
H19 H 0.7647 -0.1765 0.5664 0.062 Uiso 1 1 calc R . .
C20 C 0.67177(9) -0.20175(4) 0.51534(9) 0.0629(8) Uani 1 1 d G . .
H20 H 0.6860 -0.2303 0.5128 0.076 Uiso 1 1 calc R . .
C21 C 0.60418(8) -0.19200(5) 0.48723(8) 0.0675(8) Uani 1 1 d G . .
H21 H 0.5722 -0.2139 0.4655 0.081 Uiso 1 1 calc R . .
C22 C 0.58337(6) -0.15028(6) 0.49094(8) 0.0626(8) Uani 1 1 d G . .
H22 H 0.5372 -0.1436 0.4717 0.075 Uiso 1 1 calc R . .
C23 C 0.63014(7) -0.11831(4) 0.52276(8) 0.0473(6) Uani 1 1 d G . .
H23 H 0.6159 -0.0898 0.5253 0.057 Uiso 1 1 calc R . .
C24 C 0.80343(11) -0.10723(7) 0.65009(10) 0.0333(5) Uani 1 1 d . . .
C25 C 0.86708(11) -0.08956(7) 0.67920(10) 0.0368(5) Uani 1 1 d . . .
H25A H 0.8799 -0.0689 0.6566 0.044 Uiso 1 1 calc R . .
C26 C 0.91199(13) -0.10183(8) 0.74100(12) 0.0492(6) Uani 1 1 d . . .
H26A H 0.9553 -0.0895 0.7603 0.059 Uiso 1 1 calc R . .
C27 C 0.89467(15) -0.13168(9) 0.77485(13) 0.0607(8) Uani 1 1 d . . .
H27A H 0.9259 -0.1401 0.8170 0.073 Uiso 1 1 calc R . .
C28 C 0.83204(16) -0.14896(9) 0.74687(13) 0.0599(8) Uani 1 1 d . . .
H28A H 0.8196 -0.1695 0.7699 0.072 Uiso 1 1 calc R . .
C29 C 0.78653(13) -0.13685(8) 0.68542(11) 0.0463(6) Uani 1 1 d . . .
H29A H 0.7430 -0.1489 0.6670 0.056 Uiso 1 1 calc R . .
C30 C 0.71091(11) 0.18396(7) 0.61723(10) 0.0326(5) Uani 1 1 d . . .
C31 C 0.64976(6) 0.21414(4) 0.58576(7) 0.0364(5) Uani 1 1 d G . .
C32 C 0.59524(8) 0.20178(4) 0.52902(7) 0.0478(6) Uani 1 1 d G . .
H32 H 0.5956 0.1748 0.5097 0.057 Uiso 1 1 calc R . .
C33 C 0.54028(7) 0.22889(5) 0.50058(7) 0.0584(7) Uani 1 1 d G . .
H33 H 0.5030 0.2204 0.4618 0.070 Uiso 1 1 calc R . .
C34 C 0.53983(7) 0.26835(5) 0.52888(8) 0.0567(7) Uani 1 1 d G . .
H34 H 0.5023 0.2869 0.5094 0.068 Uiso 1 1 calc R . .
C35 C 0.59434(9) 0.28070(4) 0.58562(8) 0.0568(7) Uani 1 1 d G . .
H35 H 0.5940 0.3077 0.6050 0.068 Uiso 1 1 calc R . .
C36 C 0.64930(7) 0.25360(5) 0.61406(7) 0.0497(6) Uani 1 1 d G . .
H36 H 0.6866 0.2620 0.6528 0.060 Uiso 1 1 calc R . .
C37 C 0.77552(11) 0.20644(7) 0.62718(10) 0.0339(5) Uani 1 1 d . . .
C38 C 0.77308(12) 0.24024(7) 0.58675(11) 0.0405(6) Uani 1 1 d . . .
H38A H 0.7310 0.2504 0.5556 0.049 Uiso 1 1 calc R . .
C39 C 0.83029(14) 0.25936(8) 0.59068(13) 0.0517(7) Uani 1 1 d . . .
H39A H 0.8273 0.2826 0.5629 0.062 Uiso 1 1 calc R . .
C40 C 0.89165(14) 0.24455(9) 0.63509(14) 0.0579(7) Uani 1 1 d . . .
H40A H 0.9313 0.2575 0.6380 0.069 Uiso 1 1 calc R . .
C41 C 0.89523(13) 0.21095(9) 0.67522(13) 0.0524(7) Uani 1 1 d . . .
H41A H 0.9375 0.2008 0.7060 0.063 Uiso 1 1 calc R . .
C42 C 0.83822(12) 0.19190(7) 0.67125(11) 0.0408(6) Uani 1 1 d . . .
H42A H 0.8417 0.1685 0.6990 0.049 Uiso 1 1 calc R . .
C43 C 0.71441(11) 0.15743(7) 0.67775(10) 0.0352(5) Uani 1 1 d . . .
C44 C 0.75667(12) 0.17537(8) 0.74582(11) 0.0396(5) Uani 1 1 d . . .
C45 C 0.77658(15) 0.21758(8) 0.76131(12) 0.0569(7) Uani 1 1 d . . .
H45A H 0.7665 0.2380 0.7277 0.068 Uiso 1 1 calc R . .
C46 C 0.81126(17) 0.23097(10) 0.82528(14) 0.0736(9) Uani 1 1 d . . .
H46A H 0.8246 0.2603 0.8351 0.088 Uiso 1 1 calc R . .
C47 C 0.82599(16) 0.20138(10) 0.87391(13) 0.0662(8) Uani 1 1 d . . .
H47A H 0.8492 0.2103 0.9176 0.079 Uiso 1 1 calc R . .
C48 C 0.80731(14) 0.15932(9) 0.85950(12) 0.0558(7) Uani 1 1 d . . .
H48A H 0.8185 0.1388 0.8932 0.067 Uiso 1 1 calc R . .
C49 C 0.77224(12) 0.14642(8) 0.79614(11) 0.0453(6) Uani 1 1 d . . .
H49A H 0.7585 0.1172 0.7868 0.054 Uiso 1 1 calc R . .
C50 C 0.64518(7) 0.14686(5) 0.67285(8) 0.0417(6) Uani 1 1 d G . .
C51 C 0.61135(9) 0.17843(5) 0.68902(9) 0.0627(8) Uani 1 1 d G . .
H51 H 0.6301 0.2064 0.7012 0.075 Uiso 1 1 calc R . .
C52 C 0.55013(9) 0.16901(7) 0.68734(10) 0.0810(10) Uani 1 1 d G . .
H52 H 0.5270 0.1906 0.6984 0.097 Uiso 1 1 calc R . .
C53 C 0.52273(7) 0.12802(8) 0.66951(10) 0.0835(11) Uani 1 1 d G . .
H53 H 0.4809 0.1216 0.6684 0.100 Uiso 1 1 calc R . .
C54 C 0.55656(9) 0.09645(6) 0.65335(9) 0.0689(8) Uani 1 1 d G . .
H54 H 0.5378 0.0684 0.6412 0.083 Uiso 1 1 calc R . .
C55 C 0.61778(8) 0.10587(5) 0.65502(8) 0.0503(6) Uani 1 1 d G . .
H55 H 0.6409 0.0843 0.6440 0.060 Uiso 1 1 calc R . .
C56 C 0.82934(10) 0.02565(6) 0.71584(9) 0.0279(5) Uani 1 1 d . . .
C57 C 0.87127(10) 0.05384(6) 0.70565(9) 0.0290(5) Uani 1 1 d . . .
C58 C 0.90840(11) 0.08407(7) 0.75294(10) 0.0330(5) Uani 1 1 d . . .
H58A H 0.9370 0.1038 0.7461 0.040 Uiso 1 1 calc R . .
C59 C 0.90295(11) 0.08486(7) 0.80959(10) 0.0358(5) Uani 1 1 d . . .
C60 C 0.85934(11) 0.05722(7) 0.81804(10) 0.0351(5) Uani 1 1 d . . .
H60A H 0.8556 0.0589 0.8571 0.042 Uiso 1 1 calc R . .
C61 C 0.82093(11) 0.02719(7) 0.77251(9) 0.0311(5) Uani 1 1 d . . .
C62 C 0.77144(12) -0.00133(7) 0.78386(10) 0.0365(5) Uani 1 1 d . . .
C63 C 0.78164(13) -0.04936(7) 0.77599(11) 0.0439(6) Uani 1 1 d . . .
H63A H 0.7772 -0.0546 0.7326 0.066 Uiso 1 1 calc R . .
H63B H 0.7481 -0.0662 0.7822 0.066 Uiso 1 1 calc R . .
H63C H 0.8262 -0.0580 0.8081 0.066 Uiso 1 1 calc R . .
C64 C 0.77867(14) 0.00490(8) 0.85237(11) 0.0459(6) Uani 1 1 d . . .
H64A H 0.7723 0.0354 0.8592 0.069 Uiso 1 1 calc R . .
H64B H 0.8232 -0.0043 0.8839 0.069 Uiso 1 1 calc R . .
H64C H 0.7450 -0.0125 0.8577 0.069 Uiso 1 1 calc R . .
C65 C 0.70028(12) 0.01204(9) 0.73662(12) 0.0532(7) Uani 1 1 d . . .
H65A H 0.6942 0.0429 0.7418 0.080 Uiso 1 1 calc R . .
H65B H 0.6683 -0.0047 0.7455 0.080 Uiso 1 1 calc R . .
H65C H 0.6929 0.0065 0.6924 0.080 Uiso 1 1 calc R . .
C66 C 0.98008(14) 0.14309(8) 0.85280(12) 0.0544(7) Uani 1 1 d . . .
H66A H 1.0022 0.1601 0.8924 0.082 Uiso 1 1 calc R . .
H66B H 0.9532 0.1622 0.8168 0.082 Uiso 1 1 calc R . .
H66C H 1.0137 0.1286 0.8438 0.082 Uiso 1 1 calc R . .
C67 C 0.84627(10) 0.08052(6) 0.59545(10) 0.0283(5) Uani 1 1 d . . .
C68 C 0.88132(10) 0.05276(6) 0.64622(9) 0.0282(5) Uani 1 1 d . . .
C69 C 0.93087(10) 0.02629(6) 0.64504(10) 0.0291(5) Uani 1 1 d . . .
H69A H 0.9548 0.0071 0.6797 0.035 Uiso 1 1 calc R . .
C70 C 0.94475(10) 0.02828(6) 0.59309(10) 0.0294(5) Uani 1 1 d . . .
C71 C 0.90848(11) 0.05592(6) 0.54236(10) 0.0306(5) Uani 1 1 d . . .
H71A H 0.9185 0.0566 0.5068 0.037 Uiso 1 1 calc R . .
C72 C 0.85857(11) 0.08259(6) 0.54097(10) 0.0294(5) Uani 1 1 d . . .
C73 C 0.81959(12) 0.11272(7) 0.48341(10) 0.0361(5) Uani 1 1 d . . .
C74 C 0.74615(12) 0.09935(9) 0.45012(11) 0.0523(7) Uani 1 1 d . . .
H74A H 0.7275 0.1012 0.4809 0.078 Uiso 1 1 calc R . .
H74B H 0.7425 0.0696 0.4345 0.078 Uiso 1 1 calc R . .
H74C H 0.7215 0.1187 0.4137 0.078 Uiso 1 1 calc R . .
C75 C 0.82711(15) 0.15980(7) 0.50522(12) 0.0529(7) Uani 1 1 d . . .
H75A H 0.8104 0.1633 0.5373 0.079 Uiso 1 1 calc R . .
H75B H 0.8015 0.1784 0.4680 0.079 Uiso 1 1 calc R . .
H75C H 0.8742 0.1680 0.5244 0.079 Uiso 1 1 calc R . .
C76 C 0.84605(13) 0.10932(8) 0.43298(11) 0.0441(6) Uani 1 1 d . . .
H76A H 0.8930 0.1179 0.4526 0.066 Uiso 1 1 calc R . .
H76B H 0.8202 0.1284 0.3966 0.066 Uiso 1 1 calc R . .
H76C H 0.8418 0.0795 0.4177 0.066 Uiso 1 1 calc R . .
C77 C 1.02559(12) -0.02736(7) 0.63426(11) 0.0419(6) Uani 1 1 d . . .
H77A H 1.0596 -0.0416 0.6255 0.063 Uiso 1 1 calc R . .
H77B H 0.9925 -0.0487 0.6323 0.063 Uiso 1 1 calc R . .
H77C H 1.0467 -0.0143 0.6772 0.063 Uiso 1 1 calc R . .
O1 O 0.78778(7) -0.02516(4) 0.56198(6) 0.0293(3) Uani 1 1 d . A .
O2 O 0.71381(7) -0.05674(4) 0.59691(6) 0.0301(3) Uani 1 1 d . A .
O3 O 0.80038(7) -0.00834(4) 0.67278(6) 0.0311(3) Uani 1 1 d . A .
O4 O 0.69857(7) 0.14903(4) 0.57050(6) 0.0315(3) Uani 1 1 d . A .
O5 O 0.74613(7) 0.11718(4) 0.67378(6) 0.0328(3) Uani 1 1 d . A .
O6 O 0.80351(7) 0.11068(4) 0.60181(6) 0.0314(3) Uani 1 1 d . A .
O7 O 0.93829(8) 0.11182(5) 0.86060(7) 0.0450(4) Uani 1 1 d . . .
O8 O 0.99363(7) 0.00533(5) 0.58729(7) 0.0367(4) Uani 1 1 d . . .
P1 P 0.74445(3) -0.008997(17) 0.59835(3) 0.02832(13) Uani 1 1 d . . .
P2 P 0.73213(3) 0.103026(17) 0.60125(3) 0.03040(13) Uani 1 1 d . . .
Rh1 Rh 0.673025(9) 0.044511(6) 0.557956(8) 0.03442(5) Uani 1 1 d . A .

loop_
_atom_site_aniso_label
_atom_site_aniso_U_11
_atom_site_aniso_U_22
_atom_site_aniso_U_33
_atom_site_aniso_U_23
_atom_site_aniso_U_13
_atom_site_aniso_U_12
C2A 0.0339(13) 0.0527(14) 0.0657(15) -0.0030(13) 0.0000(12) 0.0044(13)
C2B 0.0297(13) 0.0539(14) 0.0684(16) -0.0024(14) 0.0048(13) 0.0035(13)
C1 0.0307(11) 0.0533(12) 0.0677(14) -0.0035(11) 0.0065(11) -0.0004(10)
C3 0.0371(12) 0.0530(12) 0.0693(14) 0.0004(12) -0.0029(11) 0.0079(11)
C4 0.0352(12) 0.0295(11) 0.0264(11) -0.0002(9) 0.0148(10) -0.0030(9)
C5 0.0331(13) 0.0464(13) 0.0281(12) 0.0025(10) 0.0185(10) -0.0061(10)
C6 0.0488(16) 0.0513(15) 0.0338(13) -0.0041(11) 0.0216(12) -0.0112(12)
C7 0.0543(17) 0.0742(19) 0.0374(15) -0.0141(13) 0.0236(14) -0.0260(15)
C8 0.0442(16) 0.100(2) 0.0286(14) 0.0016(15) 0.0113(12) -0.0165(16)
C9 0.0453(16) 0.080(2) 0.0350(14) 0.0134(14) 0.0138(13) 0.0083(14)
C10 0.0413(14) 0.0542(15) 0.0304(13) 0.0057(10) 0.0168(11) 0.0019(11)
C11 0.0335(13) 0.0376(12) 0.0234(11) -0.0058(9) 0.0135(10) -0.0027(10)
C12 0.0480(15) 0.0420(13) 0.0410(14) -0.0007(10) 0.0260(12) 0.0020(11)
C13 0.0568(17) 0.0518(15) 0.0513(16) -0.0029(12) 0.0293(14) 0.0144(13)
C14 0.0390(15) 0.0693(18) 0.0423(15) -0.0117(13) 0.0227(13) 0.0045(13)
C15 0.0369(14) 0.0617(16) 0.0317(13) -0.0079(11) 0.0187(11) -0.0091(12)
C16 0.0369(13) 0.0441(13) 0.0281(12) -0.0046(9) 0.0160(10) -0.0043(10)
C17 0.0336(13) 0.0323(11) 0.0289(12) 0.0007(9) 0.0161(10) -0.0013(9)
C18 0.0440(15) 0.0380(13) 0.0281(12) 0.0005(9) 0.0182(11) -0.0088(11)
C19 0.0574(17) 0.0408(14) 0.0612(17) -0.0041(12) 0.0303(15) -0.0102(12)
C20 0.081(2) 0.0412(15) 0.075(2) -0.0092(14) 0.0425(18) -0.0176(15)
C21 0.073(2) 0.0620(19) 0.067(2) -0.0165(15) 0.0312(18) -0.0340(16)
C22 0.0484(17) 0.069(2) 0.0618(18) -0.0071(15) 0.0176(15) -0.0194(15)
C23 0.0398(15) 0.0512(15) 0.0439(15) -0.0015(12) 0.0127(12) -0.0074(12)
C24 0.0375(13) 0.0343(12) 0.0301(12) 0.0008(9) 0.0170(11) 0.0045(10)
C25 0.0373(14) 0.0406(13) 0.0332(13) -0.0018(10) 0.0167(11) 0.0040(10)
C26 0.0412(15) 0.0639(17) 0.0366(14) -0.0042(12) 0.0122(12) 0.0085(13)
C27 0.065(2) 0.0702(19) 0.0360(15) 0.0159(13) 0.0133(15) 0.0209(16)
C28 0.079(2) 0.0568(17) 0.0427(16) 0.0200(13) 0.0261(16) 0.0044(15)
C29 0.0535(16) 0.0463(14) 0.0379(14) 0.0096(11) 0.0195(13) -0.0047(12)
C30 0.0366(13) 0.0335(11) 0.0306(12) 0.0016(9) 0.0178(10) 0.0075(10)
C31 0.0392(14) 0.0351(12) 0.0425(14) 0.0080(10) 0.0252(12) 0.0090(10)
C32 0.0400(15) 0.0411(13) 0.0576(17) 0.0014(12) 0.0178(13) 0.0102(11)
C33 0.0393(16) 0.0536(16) 0.0711(19) 0.0020(14) 0.0148(14) 0.0133(13)
C34 0.0465(17) 0.0495(16) 0.082(2) 0.0153(14) 0.0360(16) 0.0204(13)
C35 0.0633(19) 0.0426(14) 0.076(2) 0.0015(13) 0.0418(17) 0.0162(13)
C36 0.0517(16) 0.0462(14) 0.0524(16) -0.0032(12) 0.0244(14) 0.0134(12)
C37 0.0373(13) 0.0351(12) 0.0318(12) -0.0026(9) 0.0179(11) 0.0041(10)
C38 0.0454(15) 0.0374(13) 0.0415(14) 0.0011(10) 0.0220(12) 0.0037(11)
C39 0.0594(19) 0.0478(15) 0.0563(17) 0.0022(12) 0.0336(15) -0.0067(13)
C40 0.0491(18) 0.0630(18) 0.0674(19) -0.0046(15) 0.0316(16) -0.0123(14)
C41 0.0376(15) 0.0648(17) 0.0517(16) -0.0009(13) 0.0173(13) 0.0029(13)
C42 0.0404(15) 0.0434(13) 0.0390(14) 0.0022(10) 0.0181(12) 0.0060(11)
C43 0.0404(14) 0.0366(12) 0.0347(12) 0.0037(9) 0.0222(11) 0.0090(10)
C44 0.0417(14) 0.0496(14) 0.0327(12) -0.0009(11) 0.0215(11) 0.0107(11)
C45 0.078(2) 0.0486(15) 0.0416(15) -0.0021(12) 0.0247(15) 0.0035(14)
C46 0.100(3) 0.0600(18) 0.0537(19) -0.0162(15) 0.0281(18) -0.0013(17)
C47 0.077(2) 0.082(2) 0.0342(15) -0.0091(15) 0.0210(15) 0.0107(17)
C48 0.0610(18) 0.0718(19) 0.0351(15) 0.0034(13) 0.0221(14) 0.0173(15)
C49 0.0515(16) 0.0529(15) 0.0373(14) 0.0016(11) 0.0252(13) 0.0108(12)
C50 0.0397(14) 0.0555(15) 0.0350(13) 0.0128(11) 0.0214(11) 0.0118(12)
C51 0.0624(19) 0.0716(19) 0.076(2) 0.0073(15) 0.0500(17) 0.0146(15)
C52 0.063(2) 0.109(3) 0.096(3) 0.014(2) 0.057(2) 0.025(2)
C53 0.0450(19) 0.136(3) 0.077(2) 0.032(2) 0.0342(18) 0.010(2)
C54 0.0471(18) 0.089(2) 0.070(2) 0.0169(17) 0.0262(16) -0.0087(16)
C55 0.0417(15) 0.0600(17) 0.0496(16) 0.0107(13) 0.0209(13) 0.0019(13)
C56 0.0279(12) 0.0317(10) 0.0215(11) 0.0024(8) 0.0088(9) 0.0054(9)
C57 0.0298(11) 0.0336(12) 0.0237(10) 0.0050(8) 0.0122(9) 0.0084(9)
C58 0.0328(13) 0.0364(12) 0.0302(12) 0.0026(9) 0.0147(10) 0.0022(10)
C59 0.0373(13) 0.0390(12) 0.0267(12) -0.0015(10) 0.0104(11) 0.0046(10)
C60 0.0415(14) 0.0420(13) 0.0250(11) 0.0018(9) 0.0179(11) 0.0068(10)
C61 0.0344(12) 0.0341(11) 0.0245(11) 0.0052(9) 0.0131(10) 0.0083(9)
C62 0.0415(14) 0.0453(13) 0.0292(12) 0.0030(10) 0.0217(11) 0.0000(10)
C63 0.0595(16) 0.0450(14) 0.0360(13) 0.0002(11) 0.0293(12) -0.0078(12)
C64 0.0656(18) 0.0463(14) 0.0399(14) 0.0021(11) 0.0361(13) 0.0010(12)
C65 0.0427(16) 0.0753(18) 0.0475(15) 0.0116(13) 0.0256(13) 0.0029(13)
C66 0.0607(18) 0.0511(16) 0.0451(15) -0.0139(12) 0.0182(14) -0.0169(14)
C67 0.0271(12) 0.0292(11) 0.0307(11) -0.0014(9) 0.0149(10) 0.0016(9)
C68 0.0289(11) 0.0322(12) 0.0242(10) 0.0000(8) 0.0126(9) -0.0009(9)
C69 0.0273(12) 0.0299(10) 0.0293(11) 0.0037(9) 0.0119(10) 0.0010(9)
C70 0.0265(12) 0.0288(10) 0.0334(12) -0.0031(9) 0.0140(10) -0.0006(9)
C71 0.0365(13) 0.0317(12) 0.0282(11) -0.0006(8) 0.0186(10) -0.0010(9)
C72 0.0327(12) 0.0281(11) 0.0280(11) 0.0006(8) 0.0143(10) -0.0006(9)
C73 0.0454(14) 0.0371(12) 0.0278(12) 0.0055(9) 0.0183(11) 0.0078(10)
C74 0.0435(16) 0.0772(19) 0.0322(14) 0.0126(12) 0.0135(12) 0.0117(13)
C75 0.083(2) 0.0392(14) 0.0466(15) 0.0141(11) 0.0382(15) 0.0200(13)
C76 0.0587(17) 0.0463(14) 0.0318(13) 0.0099(10) 0.0243(12) 0.0101(12)
C77 0.0367(14) 0.0411(13) 0.0433(14) 0.0020(11) 0.0140(12) 0.0110(11)
O1 0.0338(8) 0.0314(7) 0.0259(8) 0.0001(6) 0.0162(7) -0.0033(6)
O2 0.0324(8) 0.0336(8) 0.0288(8) 0.0017(6) 0.0177(7) -0.0008(6)
O3 0.0396(9) 0.0306(7) 0.0234(7) 0.0010(6) 0.0144(7) 0.0019(6)
O4 0.0351(8) 0.0324(8) 0.0277(8) 0.0037(6) 0.0147(7) 0.0085(6)
O5 0.0363(9) 0.0362(8) 0.0287(8) 0.0039(6) 0.0172(7) 0.0069(7)
O6 0.0332(8) 0.0316(8) 0.0336(8) 0.0016(6) 0.0188(7) 0.0061(6)
O7 0.0498(10) 0.0518(10) 0.0323(9) -0.0109(7) 0.0175(8) -0.0070(8)
O8 0.0355(9) 0.0402(8) 0.0393(9) 0.0044(7) 0.0211(7) 0.0096(7)
P1 0.0297(3) 0.0324(3) 0.0246(3) 0.0019(2) 0.0139(3) 0.0008(2)
P2 0.0318(3) 0.0324(3) 0.0284(3) 0.0035(2) 0.0148(3) 0.0060(2)
Rh1 0.03007(10) 0.03484(9) 0.03483(10) 0.00263(9) 0.01150(7) 0.00435(9)

loop_
_atom_type_symbol
_atom_type_description
_atom_type_scat_dispersion_real
_atom_type_scat_dispersion_imag
_atom_type_scat_source
C C 0.0033 0.0016 'International Tables Vol C Tables 4.2.6.8 and 6.1.1.4'
H H 0.0000 0.0000 'International Tables Vol C Tables 4.2.6.8 and 6.1.1.4'
O O 0.0106 0.0060 'International Tables Vol C Tables 4.2.6.8 and 6.1.1.4'
P P 0.1023 0.0942 'International Tables Vol C Tables 4.2.6.8 and 6.1.1.4'
Rh Rh -1.1178 0.9187 'International Tables Vol C Tables 4.2.6.8 and 6.1.1.4'

loop_
_geom_angle_atom_site_label_1
_geom_angle_atom_site_label_2
_geom_angle_atom_site_label_3
_geom_angle
C3 C2A C1 115.5(3)
C3 C2A Rh1 70.57(19)
C1 C2A Rh1 70.52(19)
C1 C2B C3 115.4(3)
C1 C2B Rh1 70.9(2)
C3 C2B Rh1 71.0(2)
C2B C1 C2A 60.7(3)
C2B C1 Rh1 70.9(2)
C2A C1 Rh1 71.42(19)
C2A C3 C2B 60.7(3)
C2A C3 Rh1 71.38(19)
C2B C3 Rh1 70.9(2)
O1 C4 C11 107.12(16)
O1 C4 C5 108.59(16)
C11 C4 C5 106.24(16)
O1 C4 C17 102.94(14)
C11 C4 C17 119.41(17)
C5 C4 C17 112.06(16)
C10 C5 C6 118.1(2)
C10 C5 C4 121.3(2)
C6 C5 C4 120.5(2)
C7 C6 C5 121.1(2)
C8 C7 C6 120.0(2)
C9 C8 C7 119.6(2)
C8 C9 C10 120.9(3)
C5 C10 C9 120.3(2)
C12 C11 C16 117.9(2)
C12 C11 C4 125.03(19)
C16 C11 C4 116.67(19)
C11 C12 C13 120.5(2)
C14 C13 C12 120.9(2)
C15 C14 C13 119.1(2)
C14 C15 C16 120.5(2)
C15 C16 C11 121.0(2)
O2 C17 C24 106.55(15)
O2 C17 C18 106.56(15)
C24 C17 C18 111.41(16)
O2 C17 C4 101.09(15)
C24 C17 C4 116.62(17)
C18 C17 C4 113.32(15)
C19 C18 C23 120.0
C19 C18 C17 120.10(12)
C23 C18 C17 119.88(12)
C20 C19 C18 120.0
C19 C20 C21 120.0
C20 C21 C22 120.0
C23 C22 C21 120.0
C22 C23 C18 120.0
C25 C24 C29 117.8(2)
C25 C24 C17 123.05(19)
C29 C24 C17 118.9(2)
C26 C25 C24 120.4(2)
C27 C26 C25 121.0(3)
C28 C27 C26 119.1(2)
C27 C28 C29 120.7(2)
C28 C29 C24 121.1(2)
O4 C30 C37 107.29(16)
O4 C30 C31 105.28(15)
C37 C30 C31 112.15(16)
O4 C30 C43 100.97(15)
C37 C30 C43 115.64(18)
C31 C30 C43 114.05(16)
C32 C31 C36 120.0
C32 C31 C30 119.89(12)
C36 C31 C30 120.11(12)
C31 C32 C33 120.0
C34 C33 C32 120.0
C33 C34 C35 120.0
C36 C35 C34 120.0
C35 C36 C31 120.0
C38 C37 C42 117.3(2)
C38 C37 C30 119.6(2)
C42 C37 C30 122.8(2)
C39 C38 C37 121.7(2)
C40 C39 C38 119.7(2)
C41 C40 C39 119.6(2)
C40 C41 C42 120.7(2)
C41 C42 C37 121.0(2)
O5 C43 C44 106.31(17)
O5 C43 C50 108.62(16)
C44 C43 C50 106.73(16)
O5 C43 C30 102.41(15)
C44 C43 C30 118.85(18)
C50 C43 C30 113.27(17)
C45 C44 C49 117.7(2)
C45 C44 C43 126.2(2)
C49 C44 C43 116.0(2)
C44 C45 C46 121.4(3)
C47 C46 C45 119.4(3)
C48 C47 C46 120.1(3)
C47 C48 C49 120.2(3)
C48 C49 C44 121.2(2)
C51 C50 C55 120.0
C51 C50 C43 119.14(13)
C55 C50 C43 120.81(13)
C52 C51 C50 120.0
C51 C52 C53 120.0
C54 C53 C52 120.0
C53 C54 C55 120.0
C54 C55 C50 120.0
C57 C56 O3 119.20(17)
C57 C56 C61 121.76(19)
O3 C56 C61 118.63(18)
C56 C57 C58 120.03(18)
C56 C57 C68 122.83(18)
C58 C57 C68 117.10(18)
C59 C58 C57 119.0(2)
O7 C59 C58 124.8(2)
O7 C59 C60 115.21(19)
C58 C59 C60 120.0(2)
C59 C60 C61 123.19(19)
C60 C61 C56 115.9(2)
C60 C61 C62 120.49(18)
C56 C61 C62 123.56(19)
C63 C62 C61 112.35(18)
C63 C62 C65 109.9(2)
C61 C62 C65 108.95(18)
C63 C62 C64 107.12(17)
C61 C62 C64 111.06(19)
C65 C62 C64 107.29(19)
C68 C67 O6 118.69(17)
C68 C67 C72 121.75(18)
O6 C67 C72 119.12(17)
C67 C68 C69 120.13(18)
C67 C68 C57 120.57(18)
C69 C68 C57 119.04(17)
C70 C69 C68 119.29(19)
O8 C70 C69 124.96(19)
O8 C70 C71 115.37(18)
C69 C70 C71 119.65(19)
C72 C71 C70 123.31(19)
C71 C72 C67 115.85(18)
C71 C72 C73 121.37(18)
C67 C72 C73 122.78(18)
C75 C73 C74 111.0(2)
C75 C73 C76 107.17(18)
C74 C73 C76 107.16(19)
C75 C73 C72 110.80(18)
C74 C73 C72 109.71(18)
C76 C73 C72 110.89(18)
C4 O1 P1 115.29(12)
C17 O2 P1 115.01(12)
C56 O3 P1 131.58(12)
C30 O4 P2 115.22(12)
C43 O5 P2 115.01(12)
C67 O6 P2 129.06(13)
C59 O7 C66 117.65(17)
C70 O8 C77 116.42(16)
O3 P1 O2 98.72(7)
O3 P1 O1 101.58(7)
O2 P1 O1 93.25(7)
O3 P1 Rh1 120.87(5)
O2 P1 Rh1 117.07(6)
O1 P1 Rh1 120.08(5)
O6 P2 O4 97.93(7)
O6 P2 O5 102.92(8)
O4 P2 O5 93.13(7)
O6 P2 Rh1 121.09(6)
O4 P2 Rh1 117.16(6)
O5 P2 Rh1 119.30(6)
C1 Rh1 C2B 38.16(7)
C1 Rh1 C3 67.11(10)
C2B Rh1 C3 38.17(7)
C1 Rh1 C2A 38.07(7)
C2B Rh1 C2A 38.5(2)
C3 Rh1 C2A 38.05(7)
C1 Rh1 P1 94.78(7)
C2B Rh1 P1 127.82(7)
C3 Rh1 P1 161.19(7)
C2A Rh1 P1 123.65(7)
C1 Rh1 P2 160.09(7)
C2B Rh1 P2 122.27(8)
C3 Rh1 P2 94.05(7)
C2A Rh1 P2 127.65(6)
P1 Rh1 P2 104.49(2)

loop_
_geom_bond_atom_site_label_1
_geom_bond_atom_site_label_2
_geom_bond_distance
C2A C3 1.423(3)
C2A C1 1.423(3)
C2A Rh1 2.188(4)
C2B C1 1.423(3)
C2B C3 1.423(3)
C2B Rh1 2.176(5)
C1 Rh1 2.176(2)
C3 Rh1 2.177(2)
C4 O1 1.456(2)
C4 C11 1.531(3)
C4 C5 1.541(3)
C4 C17 1.604(3)
C5 C10 1.381(3)
C5 C6 1.388(3)
C6 C7 1.384(3)
C7 C8 1.373(4)
C8 C9 1.362(4)
C9 C10 1.392(3)
C11 C12 1.384(3)
C11 C16 1.392(3)
C12 C13 1.385(3)
C13 C14 1.373(3)
C14 C15 1.369(3)
C15 C16 1.382(3)
C17 O2 1.467(2)
C17 C24 1.534(3)
C17 C18 1.539(2)
C18 C19 1.3900
C18 C23 1.3900
C19 C20 1.3900
C20 C21 1.3900
C21 C22 1.3900
C22 C23 1.3900
C24 C25 1.390(3)
C24 C29 1.393(3)
C25 C26 1.386(3)
C26 C27 1.379(4)
C27 C28 1.366(4)
C28 C29 1.383(3)
C30 O4 1.468(2)
C30 C37 1.531(3)
C30 C31 1.547(2)
C30 C43 1.600(3)
C31 C32 1.3900
C31 C36 1.3900
C32 C33 1.3900
C33 C34 1.3900
C34 C35 1.3900
C35 C36 1.3900
C37 C38 1.391(3)
C37 C42 1.392(3)
C38 C39 1.381(3)
C39 C40 1.377(4)
C40 C41 1.375(4)
C41 C42 1.376(3)
C43 O5 1.459(2)
C43 C44 1.537(3)
C43 C50 1.543(2)
C44 C45 1.376(3)
C44 C49 1.388(3)
C45 C46 1.395(4)
C46 C47 1.375(4)
C47 C48 1.363(4)
C48 C49 1.380(3)
C50 C51 1.3900
C50 C55 1.3900
C51 C52 1.3900
C52 C53 1.3900
C53 C54 1.3900
C54 C55 1.3900
C56 C57 1.381(3)
C56 O3 1.395(2)
C56 C61 1.413(3)
C57 C58 1.398(3)
C57 C68 1.497(3)
C58 C59 1.377(3)
C59 O7 1.373(3)
C59 C60 1.380(3)
C60 C61 1.381(3)
C61 C62 1.533(3)
C62 C63 1.528(3)
C62 C65 1.534(3)
C62 C64 1.538(3)
C66 O7 1.416(3)
C67 C68 1.384(3)
C67 O6 1.395(2)
C67 C72 1.414(3)
C68 C69 1.393(3)
C69 C70 1.378(3)
C70 O8 1.365(2)
C70 C71 1.386(3)
C71 C72 1.382(3)
C72 C73 1.540(3)
C73 C75 1.528(3)
C73 C74 1.531(3)
C73 C76 1.538(3)
C77 O8 1.423(3)
O1 P1 1.6295(14)
O2 P1 1.6249(14)
O3 P1 1.6173(14)
O4 P2 1.6199(14)
O5 P2 1.6296(14)
O6 P2 1.6159(15)
P1 Rh1 2.2016(6)
P2 Rh1 2.2039(6)

loop_
_platon_squeeze_void_nr
_platon_squeeze_void_average_x
_platon_squeeze_void_average_y
_platon_squeeze_void_average_z
_platon_squeeze_void_volume
_platon_squeeze_void_count_electrons
1 0.000 0.242 0.250 234.7 41.9
2 0.000 0.374 0.750 485.5 76.3
3 0.000 0.626 0.250 485.6 75.2
4 0.000 0.758 0.750 234.7 40.8
5 0.500 0.126 0.250 485.7 75.2
6 0.500 0.258 0.750 234.7 40.8
7 0.500 0.742 0.250 234.6 41.9
8 0.500 0.874 0.750 485.5 76.3
